data_2210721
loop_
_publ_author_name
'Nielsen, Anne'
'McKenzie, Christine J.'
'Bond, Andrew D.'

_publ_section_title
;Di-\m-chloro-bis{[<i>N</i>,<i>N</i>-bis(2-pyridylmethyl)glycine-\k^4^<i>N</i>,<i>N</i>',<i>N</i>'',<i>O</i>]copper(II)]
 diperchlorate acetonitrile
tetrasolvate
;
_journal_coeditor_code NG2083
_journal_issue 10
_journal_name_full 'Acta Crystallographica, Section E'
_journal_page_first m2453
_journal_page_last m2454
_journal_paper_doi 10.1107/S1600536806034003
_journal_volume 62
_journal_year 2006
_chemical_formula_iupac '[Cu Cl (C14 H15 N3 O2)] (Cl O4), 2C2 H3 N'
_chemical_formula_moiety 'C14 H15 Cl Cu N3 O2 +, Cl O4 -, 2(C2 H3 N)'
_chemical_formula_sum 'C18 H21 Cl2 Cu N5 O6'
_chemical_formula_weight 537.84
_chemical_name_systematic
;
Di-\m-chloro-bis{[N,N-bis(2-pyridylmethyl)glycine-\k^4^N,N',N'',O]copper(II)]
diperchlorate acetonitrile tetrasolvate
;
_space_group_IT_number 2
_symmetry_cell_setting triclinic
_symmetry_space_group_name_Hall '-P 1'
_symmetry_space_group_name_H-M 'P -1'
_atom_sites_solution_hydrogens geom
_atom_sites_solution_primary direct
_atom_sites_solution_secondary difmap
_cell_angle_alpha 92.919(4)
_cell_angle_beta 91.266(4)
_cell_angle_gamma 97.159(4)
_cell_formula_units_Z 2
_cell_length_a 7.1238(6)
_cell_length_b 10.6609(10)
_cell_length_c 14.9894(13)
_cell_measurement_reflns_used 2878
_cell_measurement_temperature 180(2)
_cell_measurement_theta_max 21.00
_cell_measurement_theta_min 2.30
_cell_volume 1127.58(17)
_computing_cell_refinement 'SAINT-Plus (Bruker, 2003)'
_computing_data_collection 'APEX2 (Bruker--Nonius, 2004)'
_computing_data_reduction SAINT-Plus
_computing_molecular_graphics SHELXTL
_computing_publication_material SHELXTL
_computing_structure_refinement SHELXTL
_computing_structure_solution 'SHELXTL (Sheldrick, 2000)'
_diffrn_ambient_temperature 180(2)
_diffrn_measured_fraction_theta_full 0.977
_diffrn_measured_fraction_theta_max 0.977
_diffrn_measurement_device_type 'Bruker--Nonius X8APEX-II CCD'
_diffrn_measurement_method 'thin-slice \w and \f'
_diffrn_radiation_monochromator graphite
_diffrn_radiation_source 'fine-focus sealed tube'
_diffrn_radiation_type MoK\a
_diffrn_radiation_wavelength 0.71073
_diffrn_reflns_av_R_equivalents 0.0755
_diffrn_reflns_av_sigmaI/netI 0.2298
_diffrn_reflns_limit_h_max 8
_diffrn_reflns_limit_h_min -8
_diffrn_reflns_limit_k_max 13
_diffrn_reflns_limit_k_min -13
_diffrn_reflns_limit_l_max 18
_diffrn_reflns_limit_l_min 0
_diffrn_reflns_number 26597
_diffrn_reflns_theta_full 26.64
_diffrn_reflns_theta_max 26.64
_diffrn_reflns_theta_min 3.53
_diffrn_standards_number 0
_exptl_absorpt_coefficient_mu 1.250
_exptl_absorpt_correction_T_max 0.940
_exptl_absorpt_correction_T_min 0.768
_exptl_absorpt_correction_type multi-scan
_exptl_absorpt_process_details '(TWINABS; Sheldrick, 2004)'
_exptl_crystal_colour turquoise
_exptl_crystal_density_diffrn 1.584
_exptl_crystal_density_method 'not measured'
_exptl_crystal_description plate
_exptl_crystal_F_000 550
_exptl_crystal_size_max 0.24
_exptl_crystal_size_mid 0.20
_exptl_crystal_size_min 0.05
_refine_diff_density_max 1.114
_refine_diff_density_min -0.647
_refine_ls_extinction_method none
_refine_ls_goodness_of_fit_ref 1.011
_refine_ls_hydrogen_treatment constr
_refine_ls_matrix_type full
_refine_ls_number_parameters 289
_refine_ls_number_reflns 8342
_refine_ls_number_restraints 0
_refine_ls_restrained_S_all 1.011
_refine_ls_R_factor_all 0.1316
_refine_ls_R_factor_gt 0.0728
_refine_ls_shift/su_max 0.000
_refine_ls_shift/su_mean 0.000
_refine_ls_structure_factor_coef Fsqd
_refine_ls_weighting_details 'calc w=1/[\s^2^(Fo^2^)+(0.0828P)^2^] where P=(Fo^2^+2Fc^2^)/3'
_refine_ls_weighting_scheme calc
_refine_ls_wR_factor_gt 0.1828
_refine_ls_wR_factor_ref 0.1908
_reflns_number_gt 4142
_reflns_number_total 8342
_reflns_threshold_expression I>2\s(I)
_cod_depositor_comments
;

2017-05-21
Z value and formula fixed to values more according to usual
chemical conventions.                 miguel
;
_cod_original_formula_sum 'C36 H42 Cl4 Cu2 N10 O12'
_cod_original_formula_weight 1075.68
_cod_original_formula_moiety 'C28 H30 Cl2 Cu2 N6 O4 2+, 2Cl O4 -, 4C2 H3 N'
_cod_original_formula_iupac '[Cu2 Cl2 (C14 H15 N3 O2)2] (Cl O4)2, 4C2 H3 N'
_cod_original_formula_units_Z 1
_cod_data_source_file ng2083.cif
_cod_data_source_block I
_cod_database_code 2210721

loop_
_symmetry_equiv_pos_as_xyz
'x, y, z'
'-x, -y, -z'

loop_
_atom_site_type_symbol
_atom_site_label
_atom_site_fract_x
_atom_site_fract_y
_atom_site_fract_z
_atom_site_U_iso_or_equiv
_atom_site_adp_type
_atom_site_calc_flag
_atom_site_refinement_flags
_atom_site_occupancy
Cu Cu1 0.42767(10) 0.37182(7) 0.41444(5) 0.0218(3) Uani d . 1
Cl Cl1 0.2439(2) 0.41709(15) 0.52801(11) 0.0292(5) Uani d . 1
O O1 0.2305(5) 0.2095(4) 0.3392(3) 0.0290(11) Uani d . 1
O O2 0.2394(7) 0.0856(5) 0.2135(3) 0.0542(15) Uani d . 1
H H2 0.1276 0.0586 0.2258 0.081 Uiso calc R 1
N N1 0.3488(7) 0.4963(4) 0.3332(3) 0.0204(12) Uani d . 1
N N2 0.6012(7) 0.3314(5) 0.3101(4) 0.0289(14) Uani d . 1
N N3 0.5673(6) 0.2499(4) 0.4749(4) 0.0213(12) Uani d . 1
C C1 0.1958(8) 0.5590(6) 0.3398(4) 0.0253(16) Uani d . 1
H H1A 0.1169 0.5453 0.3895 0.030 Uiso calc R 1
C C2 0.1491(9) 0.6412(6) 0.2783(5) 0.0297(17) Uani d . 1
H H2A 0.0410 0.6841 0.2861 0.036 Uiso calc R 1
C C3 0.2597(10) 0.6612(6) 0.2052(5) 0.041(2) Uani d . 1
H H3A 0.2319 0.7198 0.1625 0.050 Uiso calc R 1
C C4 0.4147(10) 0.5932(6) 0.1950(5) 0.0352(18) Uani d . 1
H H4A 0.4892 0.6008 0.1433 0.042 Uiso calc R 1
C C5 0.4578(8) 0.5151(6) 0.2609(4) 0.0247(16) Uani d . 1
C C6 0.6344(8) 0.4497(5) 0.2592(4) 0.0251(16) Uani d . 1
H H6A 0.6650 0.4278 0.1967 0.030 Uiso calc R 1
H H6B 0.7426 0.5069 0.2868 0.030 Uiso calc R 1
C C7 0.7790(8) 0.3016(6) 0.3560(4) 0.0257(16) Uani d . 1
H H7A 0.8602 0.3812 0.3747 0.031 Uiso calc R 1
H H7B 0.8504 0.2519 0.3142 0.031 Uiso calc R 1
C C8 0.7288(8) 0.2269(5) 0.4366(4) 0.0250(16) Uani d . 1
C C9 0.8453(9) 0.1511(6) 0.4729(5) 0.0371(19) Uani d . 1
H H9A 0.9591 0.1369 0.4444 0.044 Uiso calc R 1
C C10 0.7980(10) 0.0943(7) 0.5514(5) 0.045(2) Uani d . 1
H H10A 0.8813 0.0434 0.5784 0.054 Uiso calc R 1
C C11 0.6273(9) 0.1121(6) 0.5910(5) 0.0322(17) Uani d . 1
H H11A 0.5878 0.0711 0.6434 0.039 Uiso calc R 1
C C12 0.5204(9) 0.1912(6) 0.5506(4) 0.0271(17) Uani d . 1
H H12A 0.4051 0.2063 0.5774 0.033 Uiso calc R 1
C C13 0.5127(8) 0.2235(6) 0.2515(5) 0.0312(18) Uani d . 1
H H13A 0.5907 0.1531 0.2551 0.037 Uiso calc R 1
H H13B 0.5139 0.2494 0.1890 0.037 Uiso calc R 1
C C14 0.3092(9) 0.1747(6) 0.2742(5) 0.0281(17) Uani d . 1
Cl Cl2 0.2168(2) 0.10340(16) 0.78249(12) 0.0333(5) Uani d . 1
O O2A 0.4008(6) 0.0842(5) 0.8139(4) 0.0628(17) Uani d . 1
O O2B 0.1079(8) 0.1460(5) 0.8525(4) 0.0686(18) Uani d . 1
O O2C 0.2316(8) 0.1957(7) 0.7176(4) 0.101(3) Uani d . 1
O O2D 0.1254(7) -0.0110(6) 0.7441(5) 0.101(3) Uani d . 1
N N1S 0.6069(12) 0.2854(7) 0.0246(5) 0.080(3) Uani d . 1
C C1S 0.6682(11) 0.1934(10) 0.0083(5) 0.053(2) Uani d . 1
C C2S 0.7474(13) 0.0751(8) -0.0114(6) 0.073(3) Uani d . 1
H H2S1 0.8845 0.0878 0.0006 0.110 Uiso d R 1
H H2S2 0.7217 0.0477 -0.0744 0.110 Uiso d R 1
H H2S3 0.6881 0.0100 0.0266 0.110 Uiso d R 1
C C4S 0.1761(12) 0.3861(8) 0.0051(7) 0.076(3) Uani d . 1
H H4S1 0.0797 0.4144 -0.0342 0.114 Uiso d R 1
H H4S2 0.2226 0.3112 -0.0230 0.114 Uiso d R 1
H H4S3 0.2816 0.4541 0.0150 0.114 Uiso d R 1
C C3S 0.0933(12) 0.3558(8) 0.0901(7) 0.053(2) Uani d . 1
N N2S 0.0250(13) 0.3353(8) 0.1540(6) 0.088(3) Uani d . 1

loop_
_atom_site_aniso_label
_atom_site_aniso_U_11
_atom_site_aniso_U_22
_atom_site_aniso_U_33
_atom_site_aniso_U_12
_atom_site_aniso_U_13
_atom_site_aniso_U_23
Cu1 0.0184(4) 0.0197(5) 0.0282(5) 0.0045(3) 0.0059(4) 0.0023(4)
Cl1 0.0257(9) 0.0310(11) 0.0326(11) 0.0094(8) 0.0101(8) 0.0009(9)
O1 0.019(2) 0.031(3) 0.036(3) -0.001(2) 0.007(2) -0.006(2)
O2 0.038(3) 0.057(4) 0.059(4) -0.011(3) 0.001(3) -0.034(3)
N1 0.021(3) 0.015(3) 0.025(3) 0.000(2) 0.004(3) -0.003(2)
N2 0.026(3) 0.035(4) 0.027(4) 0.010(3) 0.004(3) -0.007(3)
N3 0.020(3) 0.018(3) 0.029(3) 0.008(2) 0.013(3) 0.003(3)
C1 0.022(4) 0.020(4) 0.034(4) 0.004(3) 0.003(3) -0.004(3)
C2 0.026(4) 0.016(4) 0.048(5) 0.006(3) -0.003(4) 0.006(4)
C3 0.046(5) 0.032(5) 0.048(5) 0.008(4) -0.001(4) 0.017(4)
C4 0.043(5) 0.033(5) 0.029(5) 0.000(4) 0.001(4) 0.009(4)
C5 0.025(4) 0.019(4) 0.028(4) -0.001(3) -0.008(3) 0.000(3)
C6 0.027(4) 0.018(4) 0.031(4) 0.004(3) 0.006(3) 0.004(3)
C7 0.017(3) 0.030(4) 0.032(4) 0.007(3) 0.009(3) 0.007(3)
C8 0.021(4) 0.011(4) 0.043(5) -0.001(3) 0.007(3) -0.001(3)
C9 0.030(4) 0.036(5) 0.049(5) 0.008(3) 0.017(4) 0.019(4)
C10 0.037(5) 0.035(5) 0.067(6) 0.019(4) -0.003(4) 0.005(4)
C11 0.043(4) 0.024(4) 0.033(5) 0.010(3) 0.008(4) 0.007(4)
C12 0.024(4) 0.025(4) 0.033(5) 0.004(3) 0.003(3) -0.002(3)
C13 0.024(4) 0.028(4) 0.039(5) -0.003(3) 0.009(3) -0.017(4)
C14 0.027(4) 0.015(4) 0.042(5) 0.004(3) -0.011(4) 0.001(4)
Cl2 0.0282(10) 0.0325(11) 0.0394(12) 0.0036(8) 0.0058(9) 0.0007(10)
O2A 0.028(3) 0.059(4) 0.101(5) 0.005(3) -0.021(3) 0.013(3)
O2B 0.076(4) 0.075(4) 0.058(4) 0.022(3) 0.033(3) -0.010(3)
O2C 0.071(4) 0.161(7) 0.095(5) 0.066(4) 0.043(4) 0.086(5)
O2D 0.034(3) 0.066(5) 0.192(8) -0.008(3) 0.001(4) -0.074(5)
N1S 0.109(7) 0.066(6) 0.067(6) 0.023(5) 0.036(5) -0.006(5)
C1S 0.043(5) 0.083(8) 0.024(5) -0.022(5) 0.003(4) 0.008(5)
C2S 0.082(7) 0.065(7) 0.069(7) -0.001(5) 0.022(6) -0.009(5)
C4S 0.068(6) 0.075(7) 0.084(8) 0.008(5) 0.000(6) -0.016(6)
C3S 0.045(6) 0.051(6) 0.060(7) 0.010(5) -0.013(5) -0.016(6)
N2S 0.112(8) 0.079(7) 0.073(7) 0.005(6) 0.006(6) 0.007(6)

loop_
_atom_type_symbol
_atom_type_description
_atom_type_scat_dispersion_real
_atom_type_scat_dispersion_imag
_atom_type_scat_source
C C 0.0033 0.0016 'International Tables Vol C Tables 4.2.6.8 and 6.1.1.4'
H H 0.0000 0.0000 'International Tables Vol C Tables 4.2.6.8 and 6.1.1.4'
N N 0.0061 0.0033 'International Tables Vol C Tables 4.2.6.8 and 6.1.1.4'
O O 0.0106 0.0060 'International Tables Vol C Tables 4.2.6.8 and 6.1.1.4'
Cl Cl 0.1484 0.1585 'International Tables Vol C Tables 4.2.6.8 and 6.1.1.4'
Cu Cu 0.3201 1.2651 'International Tables Vol C Tables 4.2.6.8 and 6.1.1.4'

loop_
_geom_angle_atom_site_label_1
_geom_angle_atom_site_label_2
_geom_angle_atom_site_label_3
_geom_angle_site_symmetry_3
_geom_angle
_geom_angle_publ_flag
N1 Cu1 N2 . 83.0(2) y
N1 Cu1 N3 . 164.4(2) y
N2 Cu1 N3 . 82.3(2) y
N1 Cu1 Cl1 . 97.10(15) y
N2 Cu1 Cl1 . 179.18(17) y
N3 Cu1 Cl1 . 97.50(15) y
N1 Cu1 O1 . 91.33(17) y
N2 Cu1 O1 . 80.62(18) y
N3 Cu1 O1 . 91.58(18) y
Cl1 Cu1 O1 . 100.18(12) y
N1 Cu1 Cl1 2_666 84.87(14) y
N2 Cu1 Cl1 2_666 84.60(15) y
N3 Cu1 Cl1 2_666 88.40(14) y
Cl1 Cu1 Cl1 2_666 94.61(5) y
O1 Cu1 Cl1 2_666 165.08(11) y
C14 O1 Cu1 . 108.6(4) n
C14 O2 H2 . 109.5 n
C1 N1 C5 . 117.6(5) n
C1 N1 Cu1 . 127.3(4) n
C5 N1 Cu1 . 115.0(4) n
C13 N2 C6 . 110.8(5) n
C13 N2 C7 . 111.6(5) n
C6 N2 C7 . 112.2(5) n
C13 N2 Cu1 . 111.5(4) n
C6 N2 Cu1 . 106.2(3) n
C7 N2 Cu1 . 104.1(4) n
C8 N3 C12 . 117.6(5) n
C8 N3 Cu1 . 115.0(4) n
C12 N3 Cu1 . 127.3(4) n
N1 C1 C2 . 123.1(6) n
N1 C1 H1A . 118.4 n
C2 C1 H1A . 118.4 n
C1 C2 C3 . 119.5(6) n
C1 C2 H2A . 120.3 n
C3 C2 H2A . 120.3 n
C2 C3 C4 . 118.3(7) n
C2 C3 H3A . 120.8 n
C4 C3 H3A . 120.8 n
C5 C4 C3 . 119.2(6) n
C5 C4 H4A . 120.4 n
C3 C4 H4A . 120.4 n
N1 C5 C4 . 122.1(6) n
N1 C5 C6 . 115.8(5) n
C4 C5 C6 . 122.0(6) n
N2 C6 C5 . 109.1(5) n
N2 C6 H6A . 109.9 n
C5 C6 H6A . 109.9 n
N2 C6 H6B . 109.9 n
C5 C6 H6B . 109.9 n
H6A C6 H6B . 108.3 n
N2 C7 C8 . 109.7(5) n
N2 C7 H7A . 109.7 n
C8 C7 H7A . 109.7 n
N2 C7 H7B . 109.7 n
C8 C7 H7B . 109.7 n
H7A C7 H7B . 108.2 n
N3 C8 C9 . 122.0(6) n
N3 C8 C7 . 114.9(5) n
C9 C8 C7 . 122.8(6) n
C8 C9 C10 . 119.7(6) n
C8 C9 H9A . 120.1 n
C10 C9 H9A . 120.1 n
C9 C10 C11 . 119.6(6) n
C9 C10 H10A . 120.2 n
C11 C10 H10A . 120.2 n
C12 C11 C10 . 116.5(6) n
C12 C11 H11A . 121.7 n
C10 C11 H11A . 121.7 n
N3 C12 C11 . 124.4(6) n
N3 C12 H12A . 117.8 n
C11 C12 H12A . 117.8 n
N2 C13 C14 . 114.5(5) n
N2 C13 H13A . 108.6 n
C14 C13 H13A . 108.6 n
N2 C13 H13B . 108.6 n
C14 C13 H13B . 108.6 n
H13A C13 H13B . 107.6 n
O1 C14 O2 . 126.3(6) n
O1 C14 C13 . 124.4(6) n
O2 C14 C13 . 109.3(6) n
O2D Cl2 O2B . 109.2(4) n
O2D Cl2 O2C . 109.4(5) n
O2B Cl2 O2C . 108.0(4) n
O2D Cl2 O2A . 108.9(3) n
O2B Cl2 O2A . 111.4(4) n
O2C Cl2 O2A . 109.9(3) n
N1S C1S C2S . 179.3(10) n
C1S C2S H2S1 . 109.8 n
C1S C2S H2S2 . 109.6 n
H2S1 C2S H2S2 . 109.5 n
C1S C2S H2S3 . 109.0 n
H2S1 C2S H2S3 . 109.5 n
H2S2 C2S H2S3 . 109.5 n
C3S C4S H4S1 . 109.1 n
C3S C4S H4S2 . 110.1 n
H4S1 C4S H4S2 . 109.5 n
C3S C4S H4S3 . 109.2 n
H4S1 C4S H4S3 . 109.4 n
H4S2 C4S H4S3 . 109.5 n
N2S C3S C4S . 177.3(11) n

loop_
_geom_bond_atom_site_label_1
_geom_bond_atom_site_label_2
_geom_bond_site_symmetry_2
_geom_bond_distance
_geom_bond_publ_flag
Cu1 N1 . 1.970(5) y
Cu1 N2 . 2.076(5) y
Cu1 N3 . 1.976(5) y
Cu1 O1 . 2.316(4) y
Cu1 Cl1 . 2.2397(17) y
Cu1 Cl1 2_666 3.1116(18) y
O1 C14 . 1.200(7) n
O2 C14 . 1.323(8) n
O2 H2 . 0.840 n
N1 C1 . 1.350(7) n
N1 C5 . 1.355(7) n
N2 C13 . 1.478(7) n
N2 C6 . 1.503(7) n
N2 C7 . 1.504(7) n
N3 C8 . 1.341(7) n
N3 C12 . 1.351(7) n
C1 C2 . 1.368(8) n
C1 H1A . 0.950 n
C2 C3 . 1.375(9) n
C2 H2A . 0.950 n
C3 C4 . 1.401(9) n
C3 H3A . 0.950 n
C4 C5 . 1.377(8) n
C4 H4A . 0.950 n
C5 C6 . 1.513(8) n
C6 H6A . 0.990 n
C6 H6B . 0.990 n
C7 C8 . 1.506(8) n
C7 H7A . 0.990 n
C7 H7B . 0.990 n
C8 C9 . 1.353(8) n
C9 C10 . 1.380(9) n
C9 H9A . 0.950 n
C10 C11 . 1.394(8) n
C10 H10A . 0.950 n
C11 C12 . 1.360(8) n
C11 H11A . 0.950 n
C12 H12A . 0.950 n
C13 C14 . 1.530(8) n
C13 H13A . 0.990 n
C13 H13B . 0.990 n
Cl2 O2D . 1.398(5) n
Cl2 O2B . 1.408(5) n
Cl2 O2C . 1.415(6) n
Cl2 O2A . 1.425(5) n
N1S C1S . 1.140(10) n
C1S C2S . 1.465(12) n
C2S H2S1 . 0.980 n
C2S H2S2 . 0.980 n
C2S H2S3 . 0.980 n
C4S C3S . 1.451(12) n
C4S H4S1 . 0.980 n
C4S H4S2 . 0.980 n
C4S H4S3 . 0.980 n
C3S N2S . 1.103(10) n

loop_
_geom_hbond_atom_site_label_D
_geom_hbond_atom_site_label_H
_geom_hbond_atom_site_label_A
_geom_hbond_site_symmetry_A
_geom_hbond_distance_DH
_geom_hbond_distance_HA
_geom_hbond_distance_DA
_geom_hbond_angle_DHA
_geom_hbond_publ_flag
O2 H2 O2D 2_556 0.84 1.88 2.720(7) 175.6 y

loop_
_geom_torsion_atom_site_label_1
_geom_torsion_atom_site_label_2
_geom_torsion_atom_site_label_3
_geom_torsion_atom_site_label_4
_geom_torsion_site_symmetry_1
_geom_torsion
_geom_torsion_publ_flag
N1 Cu1 O1 C14 . 81.7(4) n
N3 Cu1 O1 C14 . -82.9(4) n
N2 Cu1 O1 C14 . -1.0(4) n
Cl1 Cu1 O1 C14 . 179.2(4) n
Cl1 Cu1 O1 C14 2_666 6.8(7) n
N3 Cu1 N1 C1 . -174.2(7) n
N2 Cu1 N1 C1 . 165.5(5) n
Cl1 Cu1 N1 C1 . -15.3(5) n
O1 Cu1 N1 C1 . 85.1(5) n
Cl1 Cu1 N1 C1 2_666 -109.4(5) n
N3 Cu1 N1 C5 . 9.1(10) n
N2 Cu1 N1 C5 . -11.2(4) n
Cl1 Cu1 N1 C5 . 168.0(4) n
O1 Cu1 N1 C5 . -91.6(4) n
Cl1 Cu1 N1 C5 2_666 73.9(4) n
N1 Cu1 N2 C13 . -95.3(4) n
N3 Cu1 N2 C13 . 90.1(4) n
O1 Cu1 N2 C13 . -2.8(4) n
Cl1 Cu1 N2 C13 2_666 179.2(4) n
N1 Cu1 N2 C6 . 25.6(4) n
N3 Cu1 N2 C6 . -149.0(4) n
O1 Cu1 N2 C6 . 118.1(4) n
Cl1 Cu1 N2 C6 2_666 -59.9(4) n
N1 Cu1 N2 C7 . 144.2(4) n
N3 Cu1 N2 C7 . -30.4(4) n
O1 Cu1 N2 C7 . -123.3(4) n
Cl1 Cu1 N2 C7 2_666 58.7(3) n
N1 Cu1 N3 C8 . -3.4(10) n
N2 Cu1 N3 C8 . 17.0(4) n
Cl1 Cu1 N3 C8 . -162.2(4) n
O1 Cu1 N3 C8 . 97.3(4) n
Cl1 Cu1 N3 C8 2_666 -67.8(4) n
N1 Cu1 N3 C12 . 174.7(6) n
N2 Cu1 N3 C12 . -164.9(5) n
Cl1 Cu1 N3 C12 . 15.9(5) n
O1 Cu1 N3 C12 . -84.6(5) n
Cl1 Cu1 N3 C12 2_666 110.3(5) n
C5 N1 C1 C2 . -1.3(9) n
Cu1 N1 C1 C2 . -177.9(5) n
N1 C1 C2 C3 . 0.9(10) n
C1 C2 C3 C4 . 1.8(10) n
C2 C3 C4 C5 . -4.0(10) n
C1 N1 C5 C4 . -1.1(8) n
Cu1 N1 C5 C4 . 175.9(5) n
C1 N1 C5 C6 . 176.3(5) n
Cu1 N1 C5 C6 . -6.7(6) n
C3 C4 C5 N1 . 3.8(10) n
C3 C4 C5 C6 . -173.4(6) n
C13 N2 C6 C5 . 86.8(6) n
C7 N2 C6 C5 . -147.6(5) n
Cu1 N2 C6 C5 . -34.5(6) n
N1 C5 C6 N2 . 28.6(7) n
C4 C5 C6 N2 . -154.0(6) n
C13 N2 C7 C8 . -81.5(6) n
C6 N2 C7 C8 . 153.3(5) n
Cu1 N2 C7 C8 . 38.9(6) n
C12 N3 C8 C9 . -2.0(9) n
Cu1 N3 C8 C9 . 176.3(5) n
C12 N3 C8 C7 . -176.2(5) n
Cu1 N3 C8 C7 . 2.1(7) n
N2 C7 C8 N3 . -28.9(7) n
N2 C7 C8 C9 . 156.8(6) n
N3 C8 C9 C10 . 0.4(10) n
C7 C8 C9 C10 . 174.2(6) n
C8 C9 C10 C11 . 2.3(11) n
C9 C10 C11 C12 . -3.1(10) n
C8 N3 C12 C11 . 1.0(9) n
Cu1 N3 C12 C11 . -177.1(5) n
C10 C11 C12 N3 . 1.5(10) n
C6 N2 C13 C14 . -112.4(6) n
C7 N2 C13 C14 . 121.7(5) n
Cu1 N2 C13 C14 . 5.8(7) n
Cu1 O1 C14 O2 . -178.2(5) n
Cu1 O1 C14 C13 . 4.9(7) n
N2 C13 C14 O1 . -7.7(9) n
N2 C13 C14 O2 . 175.0(6) n
